data_2232352
loop_
_publ_author_name
'Fun, Hoong-Kun'
'Quah, Ching Kheng'
'Narayana, B.'
'Nayak, Prakash S.'
'Sarojini, B. K.'

_publ_section_title
;
 <i>N</i>-(4-Bromophenyl)-2-(naphthalen-1-yl)acetamide
;
_journal_coeditor_code IS2786
_journal_issue 11
_journal_name_full 'Acta Crystallographica Section E'
_journal_page_first o2926
_journal_page_last o2927
_journal_paper_doi 10.1107/S1600536811041110
_journal_volume 67
_journal_year 2011
_chemical_formula_iupac 'C18 H14 Br N O'
_chemical_formula_moiety 'C18 H14 Br N O'
_chemical_formula_sum 'C18 H14 Br N O'
_chemical_formula_weight 340.21
_chemical_name_systematic
;
<i>N</i>-(4-Bromophenyl)-2-(naphthalen-1-yl)acetamide
;
_space_group_IT_number 61
_symmetry_cell_setting orthorhombic
_symmetry_space_group_name_Hall '-P 2ac 2ab'
_symmetry_space_group_name_H-M 'P b c a'
_atom_sites_solution_hydrogens geom
_atom_sites_solution_primary direct
_atom_sites_solution_secondary difmap
_audit_creation_method SHELXL-97
_cell_angle_alpha 90.00
_cell_angle_beta 90.00
_cell_angle_gamma 90.00
_cell_formula_units_Z 8
_cell_length_a 12.6837(11)
_cell_length_b 9.4047(11)
_cell_length_c 25.641(3)
_cell_measurement_reflns_used 3596
_cell_measurement_temperature 296
_cell_measurement_theta_max 21.04
_cell_measurement_theta_min 2.26
_cell_volume 3058.6(6)
_computing_cell_refinement 'SAINT (Bruker, 2009)'
_computing_data_collection 'APEX2 (Bruker, 2009)'
_computing_data_reduction 'SAINT (Bruker, 2009)'
_computing_molecular_graphics 'SHELXTL (Sheldrick, 2008)'
_computing_publication_material 'SHELXTL (Sheldrick, 2008) and PLATON (Spek, 2009)'
_computing_structure_refinement 'SHELXTL (Sheldrick, 2008)'
_computing_structure_solution 'SHELXTL (Sheldrick, 2008)'
_diffrn_ambient_temperature 296
_diffrn_measured_fraction_theta_full 0.998
_diffrn_measured_fraction_theta_max 0.998
_diffrn_measurement_device_type
;
Bruker SMART APEXII DUO CCD area-detector
;
_diffrn_measurement_method '\f and \w'
_diffrn_radiation_monochromator graphite
_diffrn_radiation_source 'fine-focus sealed tube'
_diffrn_radiation_type MoK\a
_diffrn_radiation_wavelength 0.71073
_diffrn_reflns_av_R_equivalents 0.0462
_diffrn_reflns_av_sigmaI/netI 0.0522
_diffrn_reflns_limit_h_max 15
_diffrn_reflns_limit_h_min -15
_diffrn_reflns_limit_k_max 11
_diffrn_reflns_limit_k_min -11
_diffrn_reflns_limit_l_max 31
_diffrn_reflns_limit_l_min -29
_diffrn_reflns_number 18691
_diffrn_reflns_theta_full 26.00
_diffrn_reflns_theta_max 26.00
_diffrn_reflns_theta_min 1.59
_diffrn_standards_number 0
_exptl_absorpt_coefficient_mu 2.686
_exptl_absorpt_correction_T_max 0.5233
_exptl_absorpt_correction_T_min 0.4153
_exptl_absorpt_correction_type multi-scan
_exptl_absorpt_process_details '(<i>SADABS</i>; Bruker, 2009)'
_exptl_crystal_colour colourless
_exptl_crystal_density_diffrn 1.478
_exptl_crystal_density_method 'not measured'
_exptl_crystal_description block
_exptl_crystal_F_000 1376
_exptl_crystal_size_max 0.397
_exptl_crystal_size_mid 0.303
_exptl_crystal_size_min 0.277
_refine_diff_density_max 0.374
_refine_diff_density_min -0.533
_refine_ls_extinction_method none
_refine_ls_goodness_of_fit_ref 1.019
_refine_ls_hydrogen_treatment constr
_refine_ls_matrix_type full
_refine_ls_number_parameters 184
_refine_ls_number_reflns 2999
_refine_ls_number_restraints 0
_refine_ls_restrained_S_all 1.019
_refine_ls_R_factor_all 0.0876
_refine_ls_R_factor_gt 0.0513
_refine_ls_shift/su_max 0.001
_refine_ls_shift/su_mean 0.001
_refine_ls_structure_factor_coef Fsqd
_refine_ls_weighting_details 'calc w=1/[\s^2^(Fo^2^)+(0.0810P)^2^+1.7994P] where P=(Fo^2^+2Fc^2^)/3'
_refine_ls_weighting_scheme calc
_refine_ls_wR_factor_gt 0.1489
_refine_ls_wR_factor_ref 0.1820
_reflns_number_gt 1864
_reflns_number_total 2999
_reflns_threshold_expression I>2\s(I)
_cod_data_source_file is2786.cif
_cod_data_source_block I
_cod_database_code 2232352
_cod_database_fobs_code 2232352

loop_
_symmetry_equiv_pos_as_xyz
'x, y, z'
'-x+1/2, -y, z+1/2'
'x+1/2, -y+1/2, -z'
'-x, y+1/2, -z+1/2'
'-x, -y, -z'
'x-1/2, y, -z-1/2'
'-x-1/2, y-1/2, z'
'x, -y-1/2, z-1/2'

loop_
_atom_site_type_symbol
_atom_site_label
_atom_site_fract_x
_atom_site_fract_y
_atom_site_fract_z
_atom_site_U_iso_or_equiv
_atom_site_adp_type
_atom_site_calc_flag
_atom_site_refinement_flags
_atom_site_occupancy
_atom_site_symmetry_multiplicity
Br Br1 0.68647(5) 0.59626(9) 0.26162(3) 0.1354(4) Uani d . 1 1
O O1 0.2893(2) 0.3465(2) 0.09635(13) 0.0798(8) Uani d . 1 1
N N1 0.3185(2) 0.5799(3) 0.11054(13) 0.0606(7) Uani d . 1 1
H H1N1 0.2943 0.6557 0.1026 0.073 Uiso d R 1 1
C C1 0.0129(3) 0.4200(4) 0.07382(18) 0.0776(11) Uani d . 1 1
C C2 0.0061(4) 0.5306(5) 0.11333(19) 0.0917(13) Uani d . 1 1
H H2A 0.0608 0.5956 0.1175 0.110 Uiso calc R 1 1
C C3 -0.0795(5) 0.5381(7) 0.1437(2) 0.1183(18) Uani d . 1 1
H H3A -0.0837 0.6095 0.1687 0.142 Uiso calc R 1 1
C C4 -0.1616(5) 0.4428(8) 0.1390(3) 0.1343(16) Uani d . 1 1
H H4A -0.2200 0.4522 0.1606 0.161 Uiso calc R 1 1
C C5 -0.1592(5) 0.3370(9) 0.1039(3) 0.1343(16) Uani d . 1 1
H H5A -0.2151 0.2734 0.1015 0.161 Uiso calc R 1 1
C C6 -0.0718(3) 0.3231(5) 0.07082(19) 0.0889(13) Uani d . 1 1
C C7 -0.0643(5) 0.2134(6) 0.0329(3) 0.1152(19) Uani d . 1 1
H H7A -0.1179 0.1463 0.0306 0.138 Uiso calc R 1 1
C C8 0.0194(6) 0.2039(6) -0.0004(2) 0.1104(17) Uani d . 1 1
H H8A 0.0219 0.1337 -0.0260 0.133 Uiso calc R 1 1
C C9 0.1015(4) 0.3026(4) 0.00486(18) 0.0880(12) Uani d . 1 1
H H9A 0.1595 0.2944 -0.0171 0.106 Uiso calc R 1 1
C C10 0.1007(3) 0.4098(4) 0.04051(16) 0.0719(10) Uani d . 1 1
C C11 0.1911(3) 0.5111(4) 0.04556(17) 0.0749(10) Uani d . 1 1
H H11A 0.1636 0.6049 0.0534 0.090 Uiso calc R 1 1
H H11B 0.2272 0.5167 0.0123 0.090 Uiso calc R 1 1
C C12 0.2695(3) 0.4708(3) 0.08686(15) 0.0604(8) Uani d . 1 1
C C13 0.4021(3) 0.5751(3) 0.14681(13) 0.0573(8) Uani d . 1 1
C C14 0.4212(3) 0.6974(4) 0.17541(16) 0.0740(10) Uani d . 1 1
H H14A 0.3773 0.7759 0.1716 0.089 Uiso calc R 1 1
C C15 0.5052(4) 0.7029(5) 0.20955(17) 0.0906(13) Uani d . 1 1
H H15A 0.5180 0.7851 0.2287 0.109 Uiso calc R 1 1
C C16 0.5701(3) 0.5868(5) 0.21535(18) 0.0838(12) Uani d . 1 1
C C17 0.5511(3) 0.4651(5) 0.18744(18) 0.0819(11) Uani d . 1 1
H H17A 0.5950 0.3866 0.1915 0.098 Uiso calc R 1 1
C C18 0.4673(3) 0.4587(4) 0.15334(16) 0.0707(10) Uani d . 1 1
H H18A 0.4545 0.3758 0.1346 0.085 Uiso calc R 1 1

loop_
_atom_site_aniso_label
_atom_site_aniso_U_11
_atom_site_aniso_U_22
_atom_site_aniso_U_33
_atom_site_aniso_U_12
_atom_site_aniso_U_13
_atom_site_aniso_U_23
Br1 0.1139(5) 0.1942(8) 0.0981(5) -0.0291(4) -0.0306(3) -0.0162(4)
O1 0.0801(16) 0.0393(12) 0.120(2) -0.0026(10) -0.0274(15) 0.0069(13)
N1 0.0672(16) 0.0380(12) 0.077(2) -0.0013(11) 0.0057(14) 0.0018(13)
C1 0.069(2) 0.082(3) 0.082(3) 0.0096(19) -0.017(2) 0.011(2)
C2 0.089(3) 0.090(3) 0.096(3) 0.015(2) -0.002(3) -0.005(3)
C3 0.112(4) 0.123(4) 0.120(4) 0.025(3) 0.013(3) -0.014(4)
C4 0.087(2) 0.174(5) 0.143(4) -0.001(3) -0.005(3) 0.002(3)
C5 0.087(2) 0.174(5) 0.143(4) -0.001(3) -0.005(3) 0.002(3)
C6 0.079(3) 0.088(3) 0.100(3) -0.006(2) -0.035(2) 0.013(3)
C7 0.110(4) 0.099(4) 0.137(5) -0.015(3) -0.061(4) 0.005(4)
C8 0.136(5) 0.088(3) 0.107(4) 0.014(3) -0.048(4) -0.014(3)
C9 0.113(3) 0.070(2) 0.081(3) 0.011(2) -0.027(2) -0.005(2)
C10 0.082(2) 0.064(2) 0.070(2) 0.0090(18) -0.018(2) 0.013(2)
C11 0.085(2) 0.057(2) 0.082(3) -0.0006(17) -0.005(2) 0.011(2)
C12 0.0600(18) 0.0450(17) 0.076(2) -0.0011(14) 0.0071(16) 0.0031(17)
C13 0.0647(18) 0.0478(16) 0.059(2) -0.0103(14) 0.0104(16) 0.0009(15)
C14 0.090(3) 0.061(2) 0.071(2) -0.0100(18) 0.014(2) -0.0094(19)
C15 0.108(3) 0.091(3) 0.073(3) -0.027(3) 0.013(2) -0.024(2)
C16 0.078(3) 0.106(3) 0.068(3) -0.019(2) 0.002(2) -0.003(2)
C17 0.072(2) 0.081(2) 0.093(3) -0.0039(19) -0.003(2) 0.003(2)
C18 0.072(2) 0.0562(18) 0.084(3) -0.0029(16) -0.0043(19) -0.0047(19)

loop_
_atom_type_symbol
_atom_type_description
_atom_type_scat_dispersion_real
_atom_type_scat_dispersion_imag
_atom_type_scat_source
C C 0.0033 0.0016 'International Tables Vol C Tables 4.2.6.8 and 6.1.1.4'
H H 0.0000 0.0000 'International Tables Vol C Tables 4.2.6.8 and 6.1.1.4'
N N 0.0061 0.0033 'International Tables Vol C Tables 4.2.6.8 and 6.1.1.4'
O O 0.0106 0.0060 'International Tables Vol C Tables 4.2.6.8 and 6.1.1.4'
Br Br -0.2901 2.4595 'International Tables Vol C Tables 4.2.6.8 and 6.1.1.4'

loop_
_geom_angle_atom_site_label_1
_geom_angle_atom_site_label_2
_geom_angle_atom_site_label_3
_geom_angle
C12 N1 C13 128.4(3)
C12 N1 H1N1 112.7
C13 N1 H1N1 119.0
C10 C1 C6 121.7(4)
C10 C1 C2 121.2(4)
C6 C1 C2 117.1(4)
C3 C2 C1 119.4(5)
C3 C2 H2A 120.3
C1 C2 H2A 120.3
C2 C3 C4 121.9(6)
C2 C3 H3A 119.1
C4 C3 H3A 119.1
C5 C4 C3 121.5(7)
C5 C4 H4A 119.2
C3 C4 H4A 119.2
C4 C5 C6 119.5(6)
C4 C5 H5A 120.2
C6 C5 H5A 120.2
C5 C6 C1 120.6(5)
C5 C6 C7 122.4(5)
C1 C6 C7 117.1(5)
C8 C7 C6 121.9(5)
C8 C7 H7A 119.1
C6 C7 H7A 119.1
C7 C8 C9 118.3(5)
C7 C8 H8A 120.9
C9 C8 H8A 120.9
C10 C9 C8 123.4(6)
C10 C9 H9A 118.3
C8 C9 H9A 118.3
C9 C10 C1 117.7(4)
C9 C10 C11 121.6(4)
C1 C10 C11 120.7(4)
C10 C11 C12 114.1(3)
C10 C11 H11A 108.7
C12 C11 H11A 108.7
C10 C11 H11B 108.7
C12 C11 H11B 108.7
H11A C11 H11B 107.6
O1 C12 N1 123.1(3)
O1 C12 C11 121.3(3)
N1 C12 C11 115.6(3)
C18 C13 C14 119.2(4)
C18 C13 N1 123.7(3)
C14 C13 N1 117.0(3)
C15 C14 C13 120.1(4)
C15 C14 H14A 119.9
C13 C14 H14A 119.9
C16 C15 C14 120.1(4)
C16 C15 H15A 120.0
C14 C15 H15A 120.0
C17 C16 C15 120.1(4)
C17 C16 Br1 120.1(4)
C15 C16 Br1 119.8(3)
C16 C17 C18 120.2(4)
C16 C17 H17A 119.9
C18 C17 H17A 119.9
C17 C18 C13 120.3(4)
C17 C18 H18A 119.9
C13 C18 H18A 119.9

loop_
_geom_bond_atom_site_label_1
_geom_bond_atom_site_label_2
_geom_bond_distance
Br1 C16 1.896(4)
O1 C12 1.220(4)
N1 C12 1.345(4)
N1 C13 1.410(5)
N1 H1N1 0.8031
C1 C10 1.407(6)
C1 C6 1.411(6)
C1 C2 1.455(6)
C2 C3 1.337(7)
C2 H2A 0.9300
C3 C4 1.379(8)
C3 H3A 0.9300
C4 C5 1.342(10)
C4 H4A 0.9300
C5 C6 1.401(8)
C5 H5A 0.9300
C6 C7 1.421(8)
C7 C8 1.366(8)
C7 H7A 0.9300
C8 C9 1.402(8)
C8 H8A 0.9300
C9 C10 1.361(6)
C9 H9A 0.9300
C10 C11 1.496(5)
C11 C12 1.501(5)
C11 H11A 0.9700
C11 H11B 0.9700
C13 C18 1.382(5)
C13 C14 1.385(5)
C14 C15 1.380(6)
C14 H14A 0.9300
C15 C16 1.374(7)
C15 H15A 0.9300
C16 C17 1.371(6)
C17 C18 1.378(6)
C17 H17A 0.9300
C18 H18A 0.9300

loop_
_geom_hbond_atom_site_label_D
_geom_hbond_atom_site_label_H
_geom_hbond_atom_site_label_A
_geom_hbond_site_symmetry_A
_geom_hbond_distance_DH
_geom_hbond_distance_HA
_geom_hbond_distance_DA
_geom_hbond_angle_DHA
_geom_hbond_publ_flag
N1 H1N1 O1 7_665 0.80 2.09 2.879(3) 167 yes
C11 H11A O1 7_665 0.97 2.59 3.422(4) 143 yes

loop_
_geom_torsion_atom_site_label_1
_geom_torsion_atom_site_label_2
_geom_torsion_atom_site_label_3
_geom_torsion_atom_site_label_4
_geom_torsion
C10 C1 C2 C3 178.9(4)
C6 C1 C2 C3 -1.7(6)
C1 C2 C3 C4 0.6(8)
C2 C3 C4 C5 0.6(11)
C3 C4 C5 C6 -0.5(11)
C4 C5 C6 C1 -0.6(9)
C4 C5 C6 C7 180.0(6)
C10 C1 C6 C5 -178.9(5)
C2 C1 C6 C5 1.7(6)
C10 C1 C6 C7 0.5(6)
C2 C1 C6 C7 -178.9(4)
C5 C6 C7 C8 177.6(5)
C1 C6 C7 C8 -1.9(7)
C6 C7 C8 C9 2.5(8)
C7 C8 C9 C10 -1.9(7)
C8 C9 C10 C1 0.6(6)
C8 C9 C10 C11 178.7(4)
C6 C1 C10 C9 0.0(5)
C2 C1 C10 C9 179.4(4)
C6 C1 C10 C11 -178.0(3)
C2 C1 C10 C11 1.3(5)
C9 C10 C11 C12 -95.0(4)
C1 C10 C11 C12 83.0(4)
C13 N1 C12 O1 3.8(6)
C13 N1 C12 C11 -173.5(3)
C10 C11 C12 O1 34.1(5)
C10 C11 C12 N1 -148.6(3)
C12 N1 C13 C18 18.9(5)
C12 N1 C13 C14 -164.0(3)
C18 C13 C14 C15 0.7(5)
N1 C13 C14 C15 -176.5(3)
C13 C14 C15 C16 -0.1(6)
C14 C15 C16 C17 -0.3(6)
C14 C15 C16 Br1 179.1(3)
C15 C16 C17 C18 0.2(7)
Br1 C16 C17 C18 -179.2(3)
C16 C17 C18 C13 0.4(6)
C14 C13 C18 C17 -0.8(6)
N1 C13 C18 C17 176.2(4)

loop_
_cod_related_entry_id
_cod_related_entry_database
_cod_related_entry_code
1 ChemSpider 746195
